data_1531778
loop_
_publ_author_name
'Lethbridge, Z.A.D.'
'Congreve, A.F.'
'Esslemont, E.'
'Lightfoot, P.'
'Slawin, A.M.Z.'

_publ_section_title
;
 Synthesis and structure of three manganese oxalates: Mn C2 O4 * 2(H2 O),
 (C4 H8 (N H2)2) (Mn2 (C2 O4)3) and Mn2 (C2 O4) (O H)2
;
_journal_name_full 'Journal of Solid State Chemistry'
_journal_page_first 212
_journal_page_last 218
_journal_volume 172
_journal_year 2003
_chemical_formula_sum 'C2 H4 Mn O6'
_chemical_name_systematic 'Mn (C2 O4) (H2 O)2'
_space_group_IT_number 19
_symmetry_space_group_name_Hall 'P 2ac 2ab'
_symmetry_space_group_name_H-M 'P 21 21 21'
_cell_angle_alpha 90
_cell_angle_beta 90
_cell_angle_gamma 90
_cell_formula_units_Z 4
_cell_length_a 6.262
_cell_length_b 13.585
_cell_length_c 6.091
_cell_volume 518.157
_citation_journal_id_ASTM JSSCBI
_cod_data_source_file Lethbridge_JSSCBI_2003_1528.cif
_cod_data_source_block C2H4Mn1O6
_cod_original_cell_volume 518.1569
_cod_original_formula_sum 'C2 H4 Mn1 O6'
_cod_database_code 1531778

loop_
_symmetry_equiv_pos_as_xyz
x,y,z
-x+1/2,-y,z+1/2
x+1/2,-y+1/2,-z
-x,y+1/2,-z+1/2

loop_
_atom_site_label
_atom_site_type_symbol
_atom_site_fract_x
_atom_site_fract_y
_atom_site_fract_z
_atom_site_occupancy
_atom_site_U_iso_or_equiv
C1 C+3 0.158 0.3613 0.549 1 0.0
O3 O-2 0.112 0.1887 0.5113 1 0.0
C2 C+3 0.119 0.268 0.412 1 0.0
O5 O-2 0.526 0.3677 0.073 1 0.0
O4 O-2 0.146 0.3553 0.752 1 0.0
O1 O-2 0.201 0.4408 0.442 1 0.0
O6 O-2 0.879 0.4907 0.078 1 0.0
Mn1 Mn+2 0.1894 0.42079 0.072 1 0.0
O2 O-2 0.099 0.281 0.2103 1 0.0
